data_2004088
loop_
_publ_author_name
'Lu, T.-H.'
'Liu, Y.-L.'
'Chung, C.-S.'

_publ_section_title Diperchlorato[(2<i>RS</i>,5<i>SR</i>,9<i>RS</i>,12<i>RS</i>)-2,5,9,12-tetraazatridecane]copper(II)
_journal_issue 11
_journal_name_full 'Acta Crystallographica Section C'
_journal_page_first 2275
_journal_page_last 2277
_journal_paper_doi 10.1107/S0108270195006226
_journal_volume 51
_journal_year 1995
_chemical_formula_moiety 'C9 H24 Cl2 Cu N4 O8'
_chemical_formula_sum 'C9 H24 Cl2 Cu N4 O8'
_chemical_formula_weight 450.76
_space_group_IT_number 2
_symmetry_cell_setting triclinic
_symmetry_space_group_name_Hall '-P 1'
_symmetry_space_group_name_H-M 'P -1'
_atom_type_scat_source IntTabIV
_cell_angle_alpha 77.58(2)
_cell_angle_beta 77.73(2)
_cell_angle_gamma 64.180(10)
_cell_formula_units_Z 2
_cell_length_a 7.9490(10)
_cell_length_b 9.071(2)
_cell_length_c 14.032(4)
_cell_measurement_reflns_used 25
_cell_measurement_temperature 298(3)
_cell_measurement_theta_max 22.5
_cell_measurement_theta_min 10.5
_cell_volume 881.3(4)
_computing_cell_refinement SHELXTL-Plus
_computing_data_collection 'SHELXTL-Plus (Sheldrick, 1987)'
_computing_data_reduction 'NRCVAX (Gabe, Le Page, Charland, Lee & White, 1989)'
_computing_molecular_graphics SHELXTL-Plus
_computing_publication_material NRCVAX
_computing_structure_refinement NRCVAX
_computing_structure_solution NRCVAX
_diffrn_measurement_device 'Enraf-Nonius CAD4'
_diffrn_measurement_method '\q/2\q scans'
_diffrn_radiation_type MoK\a
_diffrn_radiation_wavelength 0.71073
_diffrn_reflns_av_R_equivalents 0.012
_diffrn_reflns_limit_h_max 9
_diffrn_reflns_limit_h_min 0
_diffrn_reflns_limit_k_max 10
_diffrn_reflns_limit_k_min -9
_diffrn_reflns_limit_l_max 16
_diffrn_reflns_limit_l_min -16
_diffrn_reflns_number 3449
_diffrn_reflns_theta_max 25.0
_diffrn_standards_decay_% .0
_diffrn_standards_interval_count 50
_diffrn_standards_number 3
_exptl_absorpt_coefficient_mu 1.59
_exptl_absorpt_correction_T_max 1.0000
_exptl_absorpt_correction_T_min 0.9080
_exptl_absorpt_correction_type 'empirical, \y scans (North, Phillips & Mathews, 1968)'
_exptl_crystal_colour blue
_exptl_crystal_density_diffrn 1.699
_exptl_crystal_description needle
_exptl_crystal_size_max 0.40
_exptl_crystal_size_mid 0.34
_exptl_crystal_size_min 0.24
_refine_diff_density_max 0.56
_refine_diff_density_min -0.34
_refine_ls_extinction_method none
_refine_ls_goodness_of_fit_obs 0.98
_refine_ls_hydrogen_treatment refU
_refine_ls_number_parameters 241
_refine_ls_number_reflns 2760
_refine_ls_R_factor_obs 0.034
_refine_ls_shift/esd_max 0.039
_refine_ls_structure_factor_coef F
_refine_ls_weighting_scheme sigma
_refine_ls_wR_factor_obs 0.036
_reflns_number_observed 2760
_reflns_number_total 3239
_reflns_observed_criterion I>2.5\s(I)
_cod_data_source_file as1183.cif
_cod_data_source_block as1183a
_cod_original_cell_volume 881.2(3)
_cod_database_code 2004088

loop_
_symmetry_equiv_pos_as_xyz
x,y,z
-x,-y,-z

loop_
_atom_site_label
_atom_site_fract_x
_atom_site_fract_y
_atom_site_fract_z
_atom_site_B_iso_or_equiv
Cu .23616(6) .79003(5) .24900(3) 2.389(19)
Cl(1) .35993(14) .78562(13) .47666(7) 3.62(5)
Cl(2) -.02461(15) .75187(13) .05716(7) 3.76(5)
O(1) .2338(7) .9510(5) .4767(3) 9.0(3)
O(2) .2536(7) .6896(7) .5129(3) 9.4(4)
O(3) .4984(5) .7459(5) .5362(2) 6.4(2)
O(4) .4424(4) .7592(4) .37692(19) 4.69(18)
O(5) .0839(6) .7290(5) -.0356(2) 7.4(3)
O(6) -0.2054(5) .8748(6) .0396(3) 8.8(3)
O(7) -.0447(10) .6096(6) .1074(3) 12.0(5)
O(8) .0564(5) .8083(4) .1151(2) 5.00(18)
N(1) .4947(4) .6758(4) .1701(2) 3.17(14)
N(2) .2620(4) .5594(3) .3105(2) 2.84(15)
N(3) -.0203(4) .9003(4) .3256(2) 2.90(14)
N(4) .2101(4) 1.0240(4) .1922(2) 2.95(15)
C(1) .4951(6) .6879(5) .0634(3) 4.2(2)
C(2) .5727(6) .4989(5) .2170(3) 4.0(2)
C(3) .4131(6) .4440(4) .2461(3) 3.8(2)
C(4) .0899(6) .5259(5) .3339(3) 3.8(2)
C(5) -.0676(6) .6452(5) .3961(3) 4.03(3)
C(6) -0.1526(5) .8206(5) .3433(3) 3.6(2)
C(7) -0.1030(5) 1.0730(4) .2748(3) 3.44(18)
C(8) .0479(6) 1.1381(4) .2521(3) 3.5(2)
C(9) .3750(7) 1.0642(6) .1800(4) 4.8(3)
H(N1) .593 .712 .186 2.6(10)
H(N2) .317 .538 .371 2.1(9)
H(N3) .001 .905 .390 .6(7)
H(N4) .171 1.057 .129 2.6(10)
H(1) .455 .798 .038 3.2(11)
H(2) .617 .613 .035 2.4(10)
H(3) .422 .618 .062 3.0(11)
H(4) .631 .486 .282 2.7(10)
H(5) .676 .423 .171 2.4(10)
H(6) .352 .454 .188 1.0(8)
H(7) .454 .330 .278 1.4(8)
H(8) .050 .531 .271 .9(8)
H(9) .126 .417 .370 2.0(9)
H(10) -0.163 .597 .416 2.8(10)
H(11) -0.014 .637 .457 .9(8)
H(12) -0.182 .826 .273 2.0(9)
H(13) -0.290 .886 .379 2.6(10)
H(14) -0.219 1.143 .317 1.1(8)
H(15) -0.150 1.063 .213 2.0(9)
H(16) .094 1.142 .316 1.3(8)
H(17) .004 1.245 .214 1.3(8)
H(18) .417 1.038 .242 3.1(12)
H(19) .346 1.188 .155 3.4(11)
H(20) .472 1.001 .135 2.4(10)

loop_
_geom_angle_atom_site_label_1
_geom_angle_atom_site_label_2
_geom_angle_atom_site_label_3
_geom_angle
_geom_angle_publ_flag
O(4) Cu O(8) 175.62(10) yes
O(4) Cu N(1) 81.86(11) yes
O(4) Cu N(2) 84.82(11) yes
O(4) Cu N(3) 98.99(11) yes
O(4) Cu N(4) 93.41(11) yes
O(8) Cu N(1) 93.77(11) yes
O(8) Cu N(2) 94.61(11) yes
O(8) Cu N(3) 85.38(11) yes
O(8) Cu N(4) 87.25(12) yes
N(1) Cu N(2) 85.79(12) yes
N(1) Cu N(3) 178.95(13) yes
N(1) Cu N(4) 95.19(13) yes
N(2) Cu N(3) 93.66(12) yes
N(2) Cu N(4) 177.84(12) yes
N(3) Cu N(4) 85.38(12) yes
Cu N(4) C(9) 119.2(3) yes
C(8) N(4) C(9) 110.4(3) yes
Cu O(4) Cl(1) 120.36(17) yes
Cu O(8) Cl(2) 157.1(2) yes
Cu N(1) C(1) 115.4(2) yes
Cu N(1) C(2) 106.5(2) yes
C(1) N(1) C(2) 111.1(3) yes
Cu N(2) C(3) 106.6(2) yes
Cu N(2) C(4) 118.2(2) yes
C(3) N(2) C(4) 112.0(3) yes
Cu N(3) C(6) 118.4(2) yes
Cu N(3) C(7) 106.1(2) yes
C(6) N(3) C(7) 111.7(3) yes
Cu N(4) C(8) 107.3(2) yes

loop_
_geom_bond_atom_site_label_1
_geom_bond_atom_site_label_2
_geom_bond_distance
_geom_bond_publ_flag
Cu O(4) 2.573(3) yes
Cu O(8) 2.530(3) yes
Cu N(1) 2.048(3) yes
Cu N(2) 2.022(3) yes
Cu N(3) 2.017(3) yes
Cu N(4) 2.035(3) yes
N(1) C(1) 1.478(5) yes
N(1) C(2) 1.498(5) yes
N(2) C(3) 1.485(5) yes
N(2) C(4) 1.483(5) yes
N(3) C(6) 1.471(5) yes
N(3) C(7) 1.489(5) yes
N(4) C(8) 1.480(5) yes
N(4) C(9) 1.475(6) yes
